data_1507993
loop_
_publ_author_name
'Lee, Jack Chang Hung'
'McDonald, Robert'
'Hall, Dennis G.'

_publ_section_title
;
 Enantioselective preparation and chemoselective cross-coupling of
 1,1-diboron compounds.
;
_journal_issue 11
_journal_name_full 'Nature chemistry'
_journal_page_first 894
_journal_page_last 899
_journal_paper_doi 10.1038/nchem.1150
_journal_volume 3
_journal_year 2011
_chemical_absolute_configuration unk
_chemical_formula_moiety 'C20 H26 B2 N2 O4'
_chemical_formula_sum 'C20 H26 B2 N2 O4'
_chemical_formula_weight 380.05
_chemical_name_systematic
; 
 ? 
;
_space_group_IT_number 4
_symmetry_cell_setting monoclinic
_symmetry_space_group_name_Hall 'P 2yb'
_symmetry_space_group_name_H-M 'P 1 21 1'
_atom_sites_solution_hydrogens geom
_atom_sites_solution_primary direct
_atom_sites_solution_secondary difmap
_audit_creation_method SHELXL-97
_cell_angle_alpha 90.00
_cell_angle_beta 96.1540(10)
_cell_angle_gamma 90.00
_cell_formula_units_Z 2
_cell_length_a 10.0500(4)
_cell_length_b 10.1301(4)
_cell_length_c 10.2065(4)
_cell_measurement_reflns_used 8040
_cell_measurement_temperature 173(2)
_cell_measurement_theta_max 27.48
_cell_measurement_theta_min 2.70
_cell_volume 1033.11(7)
_computing_cell_refinement 'Bruker SAINT'
_computing_data_collection 'Bruker APEX2'
_computing_data_reduction 'Bruker SAINT'
_computing_molecular_graphics 'Bruker SHELXTL'
_computing_publication_material 'Bruker SHELXTL'
_computing_structure_refinement 'SHELXL-97 (Sheldrick, 2008)'
_computing_structure_solution 'SHELXD (Schneider & Sheldrick, 2002)'
_diffrn_ambient_temperature 173(2)
_diffrn_measured_fraction_theta_full 0.996
_diffrn_measured_fraction_theta_max 0.996
_diffrn_measurement_device_type 'Bruker APEX-II CCD'
_diffrn_measurement_method '\w scans'
_diffrn_radiation_monochromator graphite
_diffrn_radiation_source 'fine-focus sealed tube'
_diffrn_radiation_type MoK\a
_diffrn_radiation_wavelength 0.71073
_diffrn_reflns_av_R_equivalents 0.0165
_diffrn_reflns_av_sigmaI/netI 0.0133
_diffrn_reflns_limit_h_max 12
_diffrn_reflns_limit_h_min -13
_diffrn_reflns_limit_k_max 13
_diffrn_reflns_limit_k_min -13
_diffrn_reflns_limit_l_max 13
_diffrn_reflns_limit_l_min -13
_diffrn_reflns_number 9260
_diffrn_reflns_theta_full 27.62
_diffrn_reflns_theta_max 27.62
_diffrn_reflns_theta_min 2.01
_exptl_absorpt_coefficient_mu 0.083
_exptl_absorpt_correction_T_max 0.9891
_exptl_absorpt_correction_T_min 0.9539
_exptl_absorpt_correction_type numerical
_exptl_absorpt_process_details 'SADABS (Sheldrick, 2008)'
_exptl_crystal_colour colourless
_exptl_crystal_density_diffrn 1.222
_exptl_crystal_density_method 'not measured'
_exptl_crystal_description rod
_exptl_crystal_F_000 404
_exptl_crystal_size_max 0.57
_exptl_crystal_size_mid 0.15
_exptl_crystal_size_min 0.13
_refine_diff_density_max 0.180
_refine_diff_density_min -0.161
_refine_diff_density_rms 0.031
_refine_ls_abs_structure_details 'Flack H D (1983), Acta Cryst. A39, 876-881'
_refine_ls_abs_structure_Flack 1.1(10)
_refine_ls_extinction_method none
_refine_ls_goodness_of_fit_ref 1.029
_refine_ls_hydrogen_treatment constr
_refine_ls_matrix_type full
_refine_ls_number_parameters 254
_refine_ls_number_reflns 2536
_refine_ls_number_restraints 1
_refine_ls_restrained_S_all 1.029
_refine_ls_R_factor_all 0.0351
_refine_ls_R_factor_gt 0.0324
_refine_ls_shift/su_max 0.001
_refine_ls_shift/su_mean 0.000
_refine_ls_structure_factor_coef Fsqd
_refine_ls_weighting_details 'calc w=1/[\s^2^(Fo^2^)+(0.0517P)^2^+0.1454P] where P=(Fo^2^+2Fc^2^)/3'
_refine_ls_weighting_scheme calc
_refine_ls_wR_factor_gt 0.0857
_refine_ls_wR_factor_ref 0.0885
_reflns_number_gt 2384
_reflns_number_total 2536
_reflns_threshold_expression I>2\s(I)
_cod_data_source_file nchem.1150-s2.cif
_cod_data_source_block dgh1101
_cod_depositor_comments
;
The following automatic conversions were performed:

'_symmetry_cell_setting' value 'Monoclinic' changed to 'monoclinic'
according to /home/saulius/struct/CIF-dictionaries/cif_core.dic
dictionary named 'cif_core.dic' version 2.4.1 from 2010-06-29.

Automatic conversion script
Id: cif_fix_values 1891 2012-01-12 08:04:46Z andrius 
;
_cod_original_sg_symbol_H-M P2(1)
_cod_database_code 1507993

loop_
_symmetry_equiv_pos_as_xyz
'x, y, z'
'-x, y+1/2, -z'

loop_
_atom_site_label
_atom_site_type_symbol
_atom_site_fract_x
_atom_site_fract_y
_atom_site_fract_z
_atom_site_U_iso_or_equiv
_atom_site_adp_type
_atom_site_occupancy
_atom_site_symmetry_multiplicity
_atom_site_calc_flag
_atom_site_refinement_flags
O1 O 0.57671(17) 0.4290(2) 0.20304(17) 0.0637(5) Uani 1 1 d .
O2 O 0.43566(14) 0.5773(2) 0.10627(13) 0.0537(4) Uani 1 1 d .
O3 O 0.65579(11) 0.54694(12) 0.51076(12) 0.0304(3) Uani 1 1 d .
O4 O 0.65983(11) 0.32529(12) 0.55177(11) 0.0278(2) Uani 1 1 d .
N1 N 0.31172(14) 0.55445(15) 0.59470(14) 0.0304(3) Uani 1 1 d .
H1N H 0.3258 0.6245 0.5471 0.037 Uiso 1 1 calc R
N2 N 0.32107(14) 0.31891(15) 0.62698(15) 0.0308(3) Uani 1 1 d .
H2N H 0.3415 0.2398 0.5997 0.037 Uiso 1 1 calc R
C1 C 0.48096(18) 0.4980(2) 0.20501(18) 0.0353(4) Uani 1 1 d .
C2 C 0.39985(17) 0.5128(2) 0.31980(17) 0.0326(4) Uani 1 1 d .
H2A H 0.3040 0.5002 0.2885 0.039 Uiso 1 1 calc R
H2B H 0.4110 0.6038 0.3548 0.039 Uiso 1 1 calc R
C3 C 0.43979(15) 0.41483(16) 0.43117(16) 0.0272(3) Uani 1 1 d .
H3 H 0.4269 0.3234 0.3951 0.033 Uiso 1 1 calc R
C4 C 0.4996(3) 0.5665(4) -0.0133(2) 0.0655(8) Uani 1 1 d .
H4A H 0.4595 0.6301 -0.0782 0.079 Uiso 1 1 calc R
H4B H 0.4874 0.4769 -0.0487 0.079 Uiso 1 1 calc R
H4C H 0.5954 0.5850 0.0060 0.079 Uiso 1 1 calc R
C5 C 0.79008(17) 0.51950(18) 0.57822(18) 0.0331(4) Uani 1 1 d .
C6 C 0.77046(17) 0.38126(19) 0.64077(17) 0.0322(4) Uani 1 1 d .
C7 C 0.8257(2) 0.6295(2) 0.6762(2) 0.0480(5) Uani 1 1 d .
H7A H 0.8359 0.7124 0.6287 0.058 Uiso 1 1 calc R
H7B H 0.9099 0.6082 0.7295 0.058 Uiso 1 1 calc R
H7C H 0.7543 0.6393 0.7337 0.058 Uiso 1 1 calc R
C8 C 0.88773(19) 0.5188(2) 0.4740(2) 0.0472(5) Uani 1 1 d .
H8A H 0.8957 0.6082 0.4391 0.057 Uiso 1 1 calc R
H8B H 0.8547 0.4591 0.4022 0.057 Uiso 1 1 calc R
H8C H 0.9756 0.4886 0.5136 0.057 Uiso 1 1 calc R
C9 C 0.88891(19) 0.2889(2) 0.6429(3) 0.0476(5) Uani 1 1 d .
H9A H 0.8673 0.2050 0.6834 0.057 Uiso 1 1 calc R
H9B H 0.9666 0.3289 0.6941 0.057 Uiso 1 1 calc R
H9C H 0.9095 0.2731 0.5525 0.057 Uiso 1 1 calc R
C10 C 0.7202(2) 0.3886(3) 0.77546(19) 0.0497(5) Uani 1 1 d .
H10A H 0.7098 0.2990 0.8093 0.060 Uiso 1 1 calc R
H10B H 0.6336 0.4339 0.7682 0.060 Uiso 1 1 calc R
H10C H 0.7847 0.4374 0.8359 0.060 Uiso 1 1 calc R
C11 C 0.24862(16) 0.57121(18) 0.70998(17) 0.0308(4) Uani 1 1 d .
C12 C 0.2177(2) 0.6950(2) 0.7542(2) 0.0384(4) Uani 1 1 d .
H12 H 0.2355 0.7711 0.7044 0.046 Uiso 1 1 calc R
C13 C 0.1600(2) 0.7085(2) 0.8727(2) 0.0452(5) Uani 1 1 d .
H13 H 0.1400 0.7942 0.9029 0.054 Uiso 1 1 calc R
C14 C 0.1320(2) 0.6012(3) 0.9450(2) 0.0463(5) Uani 1 1 d .
H14 H 0.0922 0.6130 1.0245 0.056 Uiso 1 1 calc R
C15 C 0.16168(18) 0.4719(2) 0.90331(19) 0.0396(5) Uani 1 1 d .
C16 C 0.1371(2) 0.3571(3) 0.9757(2) 0.0492(6) Uani 1 1 d .
H16 H 0.0962 0.3648 1.0551 0.059 Uiso 1 1 calc R
C17 C 0.1712(2) 0.2359(3) 0.9334(2) 0.0496(6) Uani 1 1 d .
H17 H 0.1535 0.1603 0.9839 0.060 Uiso 1 1 calc R
C18 C 0.2323(2) 0.2192(2) 0.8162(2) 0.0409(4) Uani 1 1 d .
H18 H 0.2554 0.1336 0.7883 0.049 Uiso 1 1 calc R
C19 C 0.25802(16) 0.32908(19) 0.74233(17) 0.0313(4) Uani 1 1 d .
C20 C 0.22155(17) 0.4572(2) 0.78307(18) 0.0313(4) Uani 1 1 d .
B1 B 0.58862(17) 0.42893(19) 0.49364(18) 0.0256(3) Uani 1 1 d .
B2 B 0.35366(17) 0.4296(2) 0.55188(19) 0.0274(4) Uani 1 1 d .

loop_
_atom_site_aniso_label
_atom_site_aniso_U_11
_atom_site_aniso_U_22
_atom_site_aniso_U_33
_atom_site_aniso_U_23
_atom_site_aniso_U_13
_atom_site_aniso_U_12
O1 0.0582(9) 0.0740(12) 0.0637(10) 0.0162(9) 0.0293(8) 0.0298(9)
O2 0.0399(7) 0.0917(13) 0.0290(6) 0.0080(8) 0.0019(5) 0.0131(9)
O3 0.0257(6) 0.0268(6) 0.0372(6) 0.0019(5) -0.0036(4) -0.0022(5)
O4 0.0231(5) 0.0265(6) 0.0333(6) 0.0003(5) 0.0000(4) 0.0000(5)
N1 0.0287(7) 0.0279(7) 0.0356(7) -0.0003(6) 0.0073(5) -0.0011(6)
N2 0.0264(7) 0.0281(7) 0.0383(8) 0.0004(6) 0.0051(6) 0.0004(6)
C1 0.0288(8) 0.0453(10) 0.0312(8) -0.0044(8) 0.0003(7) 0.0013(7)
C2 0.0258(8) 0.0402(9) 0.0311(8) -0.0014(7) 0.0005(6) 0.0065(7)
C3 0.0229(7) 0.0269(8) 0.0318(8) -0.0026(6) 0.0020(6) 0.0000(6)
C4 0.0439(10) 0.124(2) 0.0286(9) -0.0006(14) 0.0025(8) -0.0074(15)
C5 0.0260(8) 0.0323(9) 0.0394(9) 0.0020(7) -0.0048(7) -0.0040(7)
C6 0.0280(8) 0.0318(8) 0.0350(8) 0.0010(7) -0.0047(6) -0.0010(7)
C7 0.0475(11) 0.0357(10) 0.0564(12) -0.0050(9) -0.0154(10) -0.0068(9)
C8 0.0289(9) 0.0541(13) 0.0590(13) 0.0069(10) 0.0059(8) -0.0100(9)
C9 0.0302(9) 0.0389(10) 0.0704(14) 0.0051(10) -0.0095(9) 0.0047(8)
C10 0.0639(14) 0.0514(12) 0.0327(9) 0.0013(9) 0.0008(9) -0.0058(11)
C11 0.0213(7) 0.0364(9) 0.0342(8) -0.0046(7) 0.0006(6) -0.0018(7)
C12 0.0332(9) 0.0387(10) 0.0432(10) -0.0084(8) 0.0041(8) -0.0005(8)
C13 0.0344(10) 0.0553(13) 0.0458(11) -0.0182(10) 0.0035(8) 0.0038(9)
C14 0.0298(9) 0.0737(16) 0.0358(10) -0.0145(10) 0.0054(7) 0.0031(10)
C15 0.0230(8) 0.0630(14) 0.0324(9) -0.0018(9) 0.0017(7) -0.0019(8)
C16 0.0331(9) 0.0785(17) 0.0372(10) 0.0092(10) 0.0087(8) -0.0015(10)
C17 0.0363(11) 0.0668(15) 0.0463(12) 0.0232(11) 0.0069(9) -0.0036(10)
C18 0.0312(9) 0.0437(11) 0.0472(11) 0.0124(9) 0.0015(8) -0.0021(8)
C19 0.0212(7) 0.0380(9) 0.0343(8) 0.0048(8) 0.0003(6) -0.0033(7)
C20 0.0193(7) 0.0420(10) 0.0318(9) -0.0025(7) -0.0004(6) -0.0036(7)
B1 0.0236(8) 0.0261(8) 0.0276(8) -0.0010(7) 0.0052(6) -0.0009(7)
B2 0.0187(7) 0.0302(9) 0.0328(9) -0.0021(8) -0.0003(6) -0.0011(7)

loop_
_atom_type_symbol
_atom_type_description
_atom_type_scat_dispersion_real
_atom_type_scat_dispersion_imag
_atom_type_scat_source
C C 0.0033 0.0016 'International Tables Vol C Tables 4.2.6.8 and 6.1.1.4'
H H 0.0000 0.0000 'International Tables Vol C Tables 4.2.6.8 and 6.1.1.4'
B B 0.0013 0.0007 'International Tables Vol C Tables 4.2.6.8 and 6.1.1.4'
N N 0.0061 0.0033 'International Tables Vol C Tables 4.2.6.8 and 6.1.1.4'
O O 0.0106 0.0060 'International Tables Vol C Tables 4.2.6.8 and 6.1.1.4'

loop_
_geom_angle_atom_site_label_1
_geom_angle_atom_site_label_2
_geom_angle_atom_site_label_3
_geom_angle
C1 O2 C4 116.54(19)
B1 O3 C5 107.93(13)
B1 O4 C6 107.29(13)
C11 N1 B2 122.82(15)
C19 N2 B2 123.28(15)
O1 C1 O2 123.58(18)
O1 C1 C2 125.30(18)
O2 C1 C2 111.05(15)
C1 C2 C3 113.11(14)
C2 C3 B1 113.94(14)
C2 C3 B2 113.20(14)
B1 C3 B2 104.57(13)
O3 C5 C7 108.01(15)
O3 C5 C8 107.51(14)
C7 C5 C8 109.90(17)
O3 C5 C6 102.17(13)
C7 C5 C6 114.95(16)
C8 C5 C6 113.63(16)
O4 C6 C9 108.18(15)
O4 C6 C10 105.97(15)
C9 C6 C10 110.82(17)
O4 C6 C5 102.33(13)
C9 C6 C5 115.29(16)
C10 C6 C5 113.34(16)
C12 C11 N1 121.41(17)
C12 C11 C20 120.41(16)
N1 C11 C20 118.14(15)
C11 C12 C13 119.9(2)
C14 C13 C12 121.2(2)
C13 C14 C15 120.83(18)
C16 C15 C14 123.27(19)
C16 C15 C20 118.4(2)
C14 C15 C20 118.34(19)
C17 C16 C15 120.90(18)
C16 C17 C18 121.7(2)
C19 C18 C17 119.3(2)
C18 C19 N2 121.80(18)
C18 C19 C20 120.35(17)
N2 C19 C20 117.85(16)
C11 C20 C19 121.30(15)
C11 C20 C15 119.24(17)
C19 C20 C15 119.40(17)
O4 B1 O3 112.64(14)
O4 B1 C3 122.52(15)
O3 B1 C3 124.39(15)
N2 B2 N1 116.49(15)
N2 B2 C3 121.48(15)
N1 B2 C3 121.94(16)

loop_
_geom_bond_atom_site_label_1
_geom_bond_atom_site_label_2
_geom_bond_distance
O1 C1 1.191(2)
O2 C1 1.331(2)
O2 C4 1.443(3)
O3 B1 1.375(2)
O3 C5 1.4744(19)
O4 B1 1.369(2)
O4 C6 1.472(2)
N1 C11 1.405(2)
N1 B2 1.417(2)
N2 C19 1.399(2)
N2 B2 1.417(2)
C1 C2 1.505(2)
C2 C3 1.530(2)
C3 B1 1.568(2)
C3 B2 1.587(2)
C5 C7 1.515(3)
C5 C8 1.523(3)
C5 C6 1.560(3)
C6 C9 1.512(3)
C6 C10 1.516(3)
C11 C12 1.380(3)
C11 C20 1.417(3)
C12 C13 1.403(3)
C13 C14 1.360(3)
C14 C15 1.419(3)
C15 C16 1.415(3)
C15 C20 1.431(3)
C16 C17 1.358(4)
C17 C18 1.412(3)
C18 C19 1.384(3)
C19 C20 1.423(3)

loop_
_geom_torsion_atom_site_label_1
_geom_torsion_atom_site_label_2
_geom_torsion_atom_site_label_3
_geom_torsion_atom_site_label_4
_geom_torsion
C4 O2 C1 O1 6.7(3)
C4 O2 C1 C2 -176.2(2)
O1 C1 C2 C3 -8.1(3)
O2 C1 C2 C3 174.82(17)
C1 C2 C3 B1 61.1(2)
C1 C2 C3 B2 -179.57(14)
B1 O3 C5 C7 -141.37(16)
B1 O3 C5 C8 100.09(17)
B1 O3 C5 C6 -19.78(17)
B1 O4 C6 C9 -147.10(16)
B1 O4 C6 C10 94.01(17)
B1 O4 C6 C5 -24.96(16)
O3 C5 C6 O4 26.62(16)
C7 C5 C6 O4 143.31(16)
C8 C5 C6 O4 -88.87(17)
O3 C5 C6 C9 143.79(16)
C7 C5 C6 C9 -99.5(2)
C8 C5 C6 C9 28.3(2)
O3 C5 C6 C10 -87.02(17)
C7 C5 C6 C10 29.7(2)
C8 C5 C6 C10 157.49(16)
B2 N1 C11 C12 175.24(17)
B2 N1 C11 C20 -2.5(2)
N1 C11 C12 C13 -177.24(16)
C20 C11 C12 C13 0.5(3)
C11 C12 C13 C14 -0.8(3)
C12 C13 C14 C15 0.6(3)
C13 C14 C15 C16 178.8(2)
C13 C14 C15 C20 -0.1(3)
C14 C15 C16 C17 -177.9(2)
C20 C15 C16 C17 1.0(3)
C15 C16 C17 C18 0.0(3)
C16 C17 C18 C19 -0.1(3)
C17 C18 C19 N2 178.52(17)
C17 C18 C19 C20 -0.9(3)
B2 N2 C19 C18 -177.44(17)
B2 N2 C19 C20 2.0(2)
C12 C11 C20 C19 -177.19(17)
N1 C11 C20 C19 0.6(2)
C12 C11 C20 C15 0.0(2)
N1 C11 C20 C15 177.81(14)
C18 C19 C20 C11 179.11(17)
N2 C19 C20 C11 -0.3(2)
C18 C19 C20 C15 1.9(2)
N2 C19 C20 C15 -177.55(15)
C16 C15 C20 C11 -179.16(17)
C14 C15 C20 C11 -0.2(2)
C16 C15 C20 C19 -1.9(2)
C14 C15 C20 C19 177.05(17)
C6 O4 B1 O3 13.76(18)
C6 O4 B1 C3 -158.81(15)
C5 O3 B1 O4 4.79(18)
C5 O3 B1 C3 177.20(16)
C2 C3 B1 O4 -152.65(15)
B2 C3 B1 O4 83.25(18)
C2 C3 B1 O3 35.7(2)
B2 C3 B1 O3 -88.44(19)
C19 N2 B2 N1 -3.8(2)
C19 N2 B2 C3 172.89(14)
C11 N1 B2 N2 4.0(2)
C11 N1 B2 C3 -172.62(14)
C2 C3 B2 N2 146.36(16)
B1 C3 B2 N2 -89.07(18)
C2 C3 B2 N1 -37.2(2)
B1 C3 B2 N1 87.39(18)

loop_
_cod_related_entry_id
_cod_related_entry_code
_cod_related_entry_database
1 26285859 ChemSpider
